data_4120746
loop_
_publ_author_name
'Daniel Canseco-Gonzalez'
'Ana Petronilho'
'Helge M\"uller-Bunz'
'Kohsuke Ohmatsu'
'Takashi Ooi'
'Martin Albrecht'

_publ_contact_author
;
        Prof. Dr. Martin Albrecht
        School of Chemistry and Chemical Biology
        University College Dublin
        Belfield
        Dublin 4
        Ireland
;
_publ_contact_author_email martin.albrecht@ucd.ie
_publ_contact_author_fax '00353 1 716-2501'
_publ_contact_author_phone '00353 1 716-2504'
_publ_section_title
;
 Carbene Transfer from Triazolylidene Gold Complexes as a Potent Strategy
 for Inducing High Catalytic Activity
;
_journal_name_full 'Journal of the American Chemical Society'
_journal_page_first 13193
_journal_page_last 13203
_journal_paper_doi 10.1021/ja406999p
_journal_volume 135
_journal_year 2013
_chemical_formula_moiety 'C36 H50 Au2 N8 O4, C H Cl3'
_chemical_formula_sum 'C37 H51 Au2 Cl3 N8 O4'
_chemical_formula_weight 1172.14
_chemical_name_systematic
; 
 ? 
;
_space_group_IT_number 15
_symmetry_cell_setting monoclinic
_symmetry_space_group_name_Hall '-C 2yc'
_symmetry_space_group_name_H-M 'C 1 2/c 1'
_atom_sites_solution_hydrogens geom
_atom_sites_solution_primary direct
_atom_sites_solution_secondary difmap
_audit_creation_method SHELXL-97
_cell_angle_alpha 90.00
_cell_angle_beta 117.359(9)
_cell_angle_gamma 90.00
_cell_formula_units_Z 4
_cell_length_a 28.668(3)
_cell_length_b 6.1938(3)
_cell_length_c 27.143(2)
_cell_measurement_reflns_used 11342
_cell_measurement_temperature 100(2)
_cell_measurement_theta_max 75.6320
_cell_measurement_theta_min 3.6530
_cell_volume 4280.5(7)
_computing_cell_refinement
; 
CrysAlisPro, Agilent Technologies, 
Version 1.171.36.24a (release 19-12-2012 CrysAlis171 .NET) 
(compiled Dec 19 2012,11:08:27) 
;
_computing_data_collection
; 
CrysAlisPro, Agilent Technologies, 
Version 1.171.36.24a (release 19-12-2012 CrysAlis171 .NET) 
(compiled Dec 19 2012,11:08:27) 
;
_computing_data_reduction
; 
CrysAlisPro, Agilent Technologies, 
Version 1.171.36.24a (release 19-12-2012 CrysAlis171 .NET) 
(compiled Dec 19 2012,11:08:27) 
;
_computing_structure_refinement 'SHELXL-97 (Sheldrick, 2008)'
_computing_structure_solution 'SHELXS-97 (Sheldrick, 2008)'
_diffrn_ambient_temperature 100(2)
_diffrn_detector_area_resol_mean 10.3196
_diffrn_measured_fraction_theta_full 0.988
_diffrn_measured_fraction_theta_max 0.962
_diffrn_measurement_device_type 'SuperNova, Dual, Cu at zero, Atlas'
_diffrn_measurement_method '\w scans'
_diffrn_radiation_monochromator mirror
_diffrn_radiation_source 'SuperNova (Cu) x-ray Source'
_diffrn_radiation_type CuK\a
_diffrn_radiation_wavelength 1.54178
_diffrn_reflns_av_R_equivalents 0.0930
_diffrn_reflns_av_sigmaI/netI 0.0437
_diffrn_reflns_limit_h_max 36
_diffrn_reflns_limit_h_min -36
_diffrn_reflns_limit_k_max 7
_diffrn_reflns_limit_k_min -7
_diffrn_reflns_limit_l_max 34
_diffrn_reflns_limit_l_min -34
_diffrn_reflns_number 35030
_diffrn_reflns_theta_full 77.00
_diffrn_reflns_theta_max 80.50
_diffrn_reflns_theta_min 3.47
_exptl_absorpt_coefficient_mu 14.810
_exptl_absorpt_correction_T_max 0.817
_exptl_absorpt_correction_T_min 0.230
_exptl_absorpt_correction_type analytical
_exptl_absorpt_process_details
; 
CrysAlisPro, Agilent Technologies, 
Version 1.171.36.24a (release 19-12-2012 CrysAlis171 .NET) 
(compiled Dec 19 2012,11:08:27) 
Analytical numeric absorption correction using a multifaceted crystal 
model based on expressions derived by R.C. Clark & J.S. Reid. 
(Clark, R. C. & Reid, J. S. (1995). Acta Cryst. A51, 887-897) 
;
_exptl_crystal_colour colourless
_exptl_crystal_density_diffrn 1.819
_exptl_crystal_description needle
_exptl_crystal_F_000 2280
_exptl_crystal_size_max 0.2973
_exptl_crystal_size_mid 0.0187
_exptl_crystal_size_min 0.0159
_refine_diff_density_max 2.264
_refine_diff_density_min -4.491
_refine_diff_density_rms 0.284
_refine_ls_extinction_coef 0.00025(3)
_refine_ls_extinction_expression Fc^*^=kFc[1+0.001xFc^2^\l^3^/sin(2\q)]^-1/4^
_refine_ls_extinction_method SHELXL
_refine_ls_goodness_of_fit_ref 1.087
_refine_ls_hydrogen_treatment constr
_refine_ls_matrix_type full
_refine_ls_number_parameters 257
_refine_ls_number_reflns 4501
_refine_ls_number_restraints 0
_refine_ls_restrained_S_all 1.087
_refine_ls_R_factor_all 0.0685
_refine_ls_R_factor_gt 0.0610
_refine_ls_shift/su_max 0.001
_refine_ls_shift/su_mean 0.000
_refine_ls_structure_factor_coef Fsqd
_refine_ls_weighting_details 'calc w=1/[\s^2^(Fo^2^)+(0.1069P)^2^+52.0735P] where P=(Fo^2^+2Fc^2^)/3'
_refine_ls_weighting_scheme calc
_refine_ls_wR_factor_gt 0.1659
_refine_ls_wR_factor_ref 0.1741
_reflns_number_gt 3919
_reflns_number_total 4501
_reflns_threshold_expression I>2\s(I)
_cod_data_source_file ja406999p_si_002_1.cif
_cod_data_source_block alb208(2h)
_cod_original_sg_symbol_H-M 'C 2/c'
_cod_database_code 4120746

loop_
_symmetry_equiv_pos_as_xyz
'x, y, z'
'-x, y, -z+1/2'
'x+1/2, y+1/2, z'
'-x+1/2, y+1/2, -z+1/2'
'-x, -y, -z'
'x, -y, z-1/2'
'-x+1/2, -y+1/2, -z'
'x+1/2, -y+1/2, z-1/2'

loop_
_atom_site_label
_atom_site_type_symbol
_atom_site_fract_x
_atom_site_fract_y
_atom_site_fract_z
_atom_site_U_iso_or_equiv
_atom_site_adp_type
_atom_site_occupancy
_atom_site_symmetry_multiplicity
_atom_site_calc_flag
_atom_site_refinement_flags
_atom_site_disorder_group
Au Au 0.062638(12) 0.04302(6) 0.027474(14) 0.03118(19) Uani 1 1 d . .
C1 C 0.0595(3) 0.2616(13) 0.0803(3) 0.0281(16) Uani 1 1 d . .
C2 C 0.0185(3) 0.3822(14) 0.0773(4) 0.0311(17) Uani 1 1 d . .
N1 N 0.1009(3) 0.3337(12) 0.1273(3) 0.0331(16) Uani 1 1 d . .
C3 C 0.1552(3) 0.2582(15) 0.1496(4) 0.0332(19) Uani 1 1 d . .
C4 C 0.1859(3) 0.3533(16) 0.1291(4) 0.0366(19) Uani 1 1 d . .
C9 C 0.1676(4) 0.539(2) 0.0898(5) 0.054(3) Uani 1 1 d . .
H9A H 0.1453 0.4864 0.0522 0.081 Uiso 1 1 calc R .
H9B H 0.1981 0.6150 0.0908 0.081 Uiso 1 1 calc R .
H9C H 0.1474 0.6389 0.1007 0.081 Uiso 1 1 calc R .
C5 C 0.2354(3) 0.2584(17) 0.1453(4) 0.039(2) Uani 1 1 d . .
H5 H 0.2577 0.3178 0.1316 0.047 Uiso 1 1 calc R .
C6 C 0.2529(4) 0.0819(17) 0.1805(4) 0.040(2) Uani 1 1 d . .
C10 C 0.3049(4) -0.0227(19) 0.1949(5) 0.054(3) Uani 1 1 d . .
H10A H 0.3058 -0.0688 0.1609 0.081 Uiso 1 1 calc R .
H10B H 0.3095 -0.1485 0.2186 0.081 Uiso 1 1 calc R .
H10C H 0.3332 0.0811 0.2147 0.081 Uiso 1 1 calc R .
C7 C 0.2207(4) 0.0023(16) 0.2017(5) 0.044(2) Uani 1 1 d . .
H7 H 0.2330 -0.1129 0.2277 0.052 Uiso 1 1 calc R .
C8 C 0.1707(4) 0.0872(14) 0.1860(4) 0.0360(19) Uani 1 1 d . .
C11 C 0.1362(5) -0.0060(18) 0.2085(6) 0.054(3) Uani 1 1 d . .
H11A H 0.1074 0.0945 0.2016 0.081 Uiso 1 1 calc R .
H11B H 0.1569 -0.0297 0.2485 0.081 Uiso 1 1 calc R .
H11C H 0.1217 -0.1439 0.1901 0.081 Uiso 1 1 calc R .
N2 N 0.0889(3) 0.4886(13) 0.1539(4) 0.0375(17) Uani 1 1 d . .
N3 N 0.0377(3) 0.5121(13) 0.1217(4) 0.0359(17) Uani 1 1 d . .
C12 C 0.0100(4) 0.6804(18) 0.1360(5) 0.051(3) Uani 1 1 d . .
H12A H 0.0325 0.7327 0.1737 0.076 Uiso 1 1 calc R .
H12B H -0.0224 0.6204 0.1342 0.076 Uiso 1 1 calc R .
H12C H 0.0013 0.8004 0.1098 0.076 Uiso 1 1 calc R .
C13 C -0.0380(3) 0.3830(15) 0.0332(4) 0.0321(17) Uani 1 1 d . .
H13A H -0.0572 0.4952 0.0426 0.038 Uiso 1 1 calc R .
H13B H -0.0392 0.4234 -0.0026 0.038 Uiso 1 1 calc R .
N4 N -0.0648(3) 0.1776(11) 0.0265(3) 0.0305(15) Uani 1 1 d . .
C14 C -0.0838(3) 0.1491(15) 0.0623(4) 0.0339(18) Uani 1 1 d . .
O1 O -0.0808(3) 0.2739(11) 0.0989(3) 0.0424(15) Uani 1 1 d . .
O2 O -0.1081(3) -0.0493(10) 0.0547(3) 0.0388(15) Uani 1 1 d . .
C15 C -0.1497(4) -0.0809(16) 0.0709(5) 0.042(2) Uani 1 1 d . .
C16 C -0.1725(4) -0.2980(18) 0.0465(6) 0.058(3) Uani 1 1 d . .
H16A H -0.1862 -0.2933 0.0061 0.087 Uiso 1 1 calc R .
H16B H -0.2011 -0.3330 0.0554 0.087 Uiso 1 1 calc R .
H16C H -0.1451 -0.4087 0.0621 0.087 Uiso 1 1 calc R .
C17 C -0.1912(4) 0.094(2) 0.0463(7) 0.063(4) Uani 1 1 d . .
H17A H -0.1774 0.2294 0.0663 0.095 Uiso 1 1 calc R .
H17B H -0.2225 0.0509 0.0497 0.095 Uiso 1 1 calc R .
H17C H -0.2004 0.1135 0.0070 0.095 Uiso 1 1 calc R .
C18 C -0.1254(5) -0.091(3) 0.1340(6) 0.067(4) Uani 1 1 d . .
H18A H -0.0982 -0.2026 0.1480 0.100 Uiso 1 1 calc R .
H18B H -0.1527 -0.1258 0.1449 0.100 Uiso 1 1 calc R .
H18C H -0.1098 0.0492 0.1497 0.100 Uiso 1 1 calc R .
C19 C -0.0108(9) 0.254(4) 0.2263(11) 0.062(7) Uani 0.50 1 d P -1
H19 H -0.0242 0.2543 0.1851 0.075 Uiso 0.50 1 calc PR -1
Cl1 Cl 0.0000 -0.0177(8) 0.2500 0.0773(15) Uani 1 2 d S .
Cl2 Cl 0.05329(15) 0.3872(8) 0.25876(18) 0.0828(11) Uani 1 1 d . .

loop_
_atom_site_aniso_label
_atom_site_aniso_U_11
_atom_site_aniso_U_22
_atom_site_aniso_U_33
_atom_site_aniso_U_23
_atom_site_aniso_U_13
_atom_site_aniso_U_12
Au 0.0192(2) 0.0301(3) 0.0361(3) -0.00068(13) 0.00564(16) -0.00225(11)
C1 0.019(3) 0.028(4) 0.028(4) -0.009(3) 0.002(3) -0.004(3)
C2 0.021(4) 0.026(4) 0.043(4) -0.001(4) 0.012(3) -0.004(3)
N1 0.019(3) 0.036(4) 0.038(4) -0.006(3) 0.007(3) -0.004(3)
C3 0.016(3) 0.039(5) 0.037(4) -0.009(4) 0.005(3) 0.000(3)
C4 0.024(4) 0.039(5) 0.038(4) 0.002(4) 0.006(3) -0.001(3)
C9 0.029(5) 0.070(8) 0.049(6) 0.023(5) 0.006(4) 0.006(5)
C5 0.016(3) 0.050(6) 0.042(5) 0.004(4) 0.006(3) 0.002(4)
C6 0.028(4) 0.039(5) 0.045(5) -0.002(4) 0.010(4) 0.002(4)
C10 0.034(5) 0.054(6) 0.056(7) 0.007(5) 0.005(5) 0.017(5)
C7 0.036(5) 0.028(4) 0.052(6) 0.002(4) 0.007(4) 0.006(4)
C8 0.032(4) 0.025(4) 0.041(5) -0.004(4) 0.010(4) -0.009(3)
C11 0.045(6) 0.033(5) 0.077(8) -0.002(5) 0.023(6) -0.012(4)
N2 0.019(3) 0.038(4) 0.044(4) -0.005(3) 0.006(3) -0.001(3)
N3 0.024(4) 0.031(4) 0.048(4) -0.005(3) 0.013(3) -0.004(3)
C12 0.035(5) 0.045(6) 0.061(6) -0.014(5) 0.012(4) 0.002(4)
C13 0.021(4) 0.029(4) 0.036(4) 0.001(3) 0.006(3) -0.004(3)
N4 0.019(3) 0.028(4) 0.036(4) -0.005(3) 0.006(3) -0.001(3)
C14 0.026(4) 0.036(5) 0.040(4) -0.003(4) 0.016(3) -0.003(3)
O1 0.039(3) 0.037(3) 0.055(4) -0.004(3) 0.026(3) -0.007(3)
O2 0.035(3) 0.035(4) 0.058(4) -0.003(3) 0.032(3) -0.008(3)
C15 0.026(4) 0.035(5) 0.064(6) 0.003(4) 0.019(4) -0.003(4)
C16 0.042(6) 0.032(5) 0.100(9) 0.000(6) 0.032(6) -0.004(4)
C17 0.036(6) 0.041(6) 0.110(11) 0.018(7) 0.031(6) 0.004(5)
C18 0.050(7) 0.080(9) 0.077(9) 0.018(7) 0.035(7) -0.008(6)
C19 0.038(12) 0.065(15) 0.087(16) -0.017(12) 0.030(12) 0.001(10)
Cl1 0.073(3) 0.058(3) 0.079(3) 0.000 0.016(3) 0.000
Cl2 0.068(2) 0.086(2) 0.090(2) 0.017(2) 0.0328(19) -0.010(2)

loop_
_atom_type_symbol
_atom_type_description
_atom_type_scat_dispersion_real
_atom_type_scat_dispersion_imag
_atom_type_scat_source
C C 0.0181 0.0091 'International Tables Vol C Tables 4.2.6.8 and 6.1.1.4'
H H 0.0000 0.0000 'International Tables Vol C Tables 4.2.6.8 and 6.1.1.4'
N N 0.0311 0.0180 'International Tables Vol C Tables 4.2.6.8 and 6.1.1.4'
O O 0.0492 0.0322 'International Tables Vol C Tables 4.2.6.8 and 6.1.1.4'
Cl Cl 0.3639 0.7018 'International Tables Vol C Tables 4.2.6.8 and 6.1.1.4'
Au Au -4.4197 7.2980 'International Tables Vol C Tables 4.2.6.8 and 6.1.1.4'

loop_
_geom_angle_atom_site_label_1
_geom_angle_atom_site_label_2
_geom_angle_atom_site_label_3
_geom_angle
_geom_angle_site_symmetry_1
_geom_angle_site_symmetry_3
C1 Au N4 179.3(3) . 5
N1 C1 C2 103.4(7) . .
N1 C1 Au 125.9(6) . .
C2 C1 Au 130.5(6) . .
N3 C2 C1 106.9(7) . .
N3 C2 C13 124.0(8) . .
C1 C2 C13 129.1(8) . .
N2 N1 C1 114.4(7) . .
N2 N1 C3 119.6(7) . .
C1 N1 C3 126.0(7) . .
C4 C3 C8 124.4(8) . .
C4 C3 N1 117.0(8) . .
C8 C3 N1 118.4(8) . .
C3 C4 C5 115.9(9) . .
C3 C4 C9 122.7(9) . .
C5 C4 C9 121.3(9) . .
C4 C9 H9A 109.5 . .
C4 C9 H9B 109.5 . .
H9A C9 H9B 109.5 . .
C4 C9 H9C 109.5 . .
H9A C9 H9C 109.5 . .
H9B C9 H9C 109.5 . .
C6 C5 C4 122.6(9) . .
C6 C5 H5 118.7 . .
C4 C5 H5 118.7 . .
C7 C6 C5 118.0(9) . .
C7 C6 C10 120.6(10) . .
C5 C6 C10 121.4(10) . .
C6 C10 H10A 109.5 . .
C6 C10 H10B 109.5 . .
H10A C10 H10B 109.5 . .
C6 C10 H10C 109.5 . .
H10A C10 H10C 109.5 . .
H10B C10 H10C 109.5 . .
C6 C7 C8 121.7(10) . .
C6 C7 H7 119.2 . .
C8 C7 H7 119.2 . .
C3 C8 C7 117.2(9) . .
C3 C8 C11 122.2(9) . .
C7 C8 C11 120.5(10) . .
C8 C11 H11A 109.5 . .
C8 C11 H11B 109.5 . .
H11A C11 H11B 109.5 . .
C8 C11 H11C 109.5 . .
H11A C11 H11C 109.5 . .
H11B C11 H11C 109.5 . .
N3 N2 N1 101.9(7) . .
N2 N3 C2 113.4(8) . .
N2 N3 C12 118.3(8) . .
C2 N3 C12 128.1(8) . .
N3 C12 H12A 109.5 . .
N3 C12 H12B 109.5 . .
H12A C12 H12B 109.5 . .
N3 C12 H12C 109.5 . .
H12A C12 H12C 109.5 . .
H12B C12 H12C 109.5 . .
N4 C13 C2 114.2(7) . .
N4 C13 H13A 108.7 . .
C2 C13 H13A 108.7 . .
N4 C13 H13B 108.7 . .
C2 C13 H13B 108.7 . .
H13A C13 H13B 107.6 . .
C14 N4 C13 113.4(7) . .
C14 N4 Au 126.9(6) . 5
C13 N4 Au 119.3(6) . 5
O1 C14 N4 127.4(8) . .
O1 C14 O2 121.6(8) . .
N4 C14 O2 111.0(8) . .
C14 O2 C15 120.0(7) . .
O2 C15 C16 103.8(9) . .
O2 C15 C17 110.9(9) . .
C16 C15 C17 110.3(9) . .
O2 C15 C18 109.2(8) . .
C16 C15 C18 109.8(10) . .
C17 C15 C18 112.5(11) . .
C15 C16 H16A 109.5 . .
C15 C16 H16B 109.5 . .
H16A C16 H16B 109.5 . .
C15 C16 H16C 109.5 . .
H16A C16 H16C 109.5 . .
H16B C16 H16C 109.5 . .
C15 C17 H17A 109.5 . .
C15 C17 H17B 109.5 . .
H17A C17 H17B 109.5 . .
C15 C17 H17C 109.5 . .
H17A C17 H17C 109.5 . .
H17B C17 H17C 109.5 . .
C15 C18 H18A 109.5 . .
C15 C18 H18B 109.5 . .
H18A C18 H18B 109.5 . .
C15 C18 H18C 109.5 . .
H18A C18 H18C 109.5 . .
H18B C18 H18C 109.5 . .
Cl2 C19 Cl1 114.0(16) 2 .
Cl2 C19 Cl2 110.0(14) 2 .
Cl1 C19 Cl2 106.5(12) . .
Cl2 C19 H19 108.8 2 .
Cl1 C19 H19 108.8 . .
Cl2 C19 H19 108.8 . .

loop_
_geom_bond_atom_site_label_1
_geom_bond_atom_site_label_2
_geom_bond_distance
_geom_bond_site_symmetry_2
Au C1 2.003(8) .
Au N4 2.026(7) 5
C1 N1 1.359(9) .
C1 C2 1.363(12) .
C2 N3 1.339(12) .
C2 C13 1.507(11) .
N1 N2 1.336(11) .
N1 C3 1.463(10) .
C3 C4 1.374(13) .
C3 C8 1.376(13) .
C4 C5 1.407(12) .
C4 C9 1.491(14) .
C9 H9A 0.9800 .
C9 H9B 0.9800 .
C9 H9C 0.9800 .
C5 C6 1.385(14) .
C5 H5 0.9500 .
C6 C7 1.384(16) .
C6 C10 1.503(14) .
C10 H10A 0.9800 .
C10 H10B 0.9800 .
C10 H10C 0.9800 .
C7 C8 1.397(14) .
C7 H7 0.9500 .
C8 C11 1.497(16) .
C11 H11A 0.9800 .
C11 H11B 0.9800 .
C11 H11C 0.9800 .
N2 N3 1.327(11) .
N3 C12 1.467(13) .
C12 H12A 0.9800 .
C12 H12B 0.9800 .
C12 H12C 0.9800 .
C13 N4 1.454(11) .
C13 H13A 0.9900 .
C13 H13B 0.9900 .
N4 C14 1.326(11) .
N4 Au 2.026(7) 5
C14 O1 1.230(11) .
C14 O2 1.380(11) .
O2 C15 1.459(12) .
C15 C16 1.509(14) .
C15 C17 1.517(14) .
C15 C18 1.527(18) .
C16 H16A 0.9800 .
C16 H16B 0.9800 .
C16 H16C 0.9800 .
C17 H17A 0.9800 .
C17 H17B 0.9800 .
C17 H17C 0.9800 .
C18 H18A 0.9800 .
C18 H18B 0.9800 .
C18 H18C 0.9800 .
C19 Cl2 1.67(2) 2
C19 Cl1 1.78(3) .
C19 Cl2 1.83(2) .
C19 H19 1.0000 .
Cl1 C19 1.78(3) 2
Cl2 C19 1.67(2) 2

loop_
_geom_torsion_atom_site_label_1
_geom_torsion_atom_site_label_2
_geom_torsion_atom_site_label_3
_geom_torsion_atom_site_label_4
_geom_torsion
_geom_torsion_site_symmetry_1
_geom_torsion_site_symmetry_4
N1 C1 C2 N3 -0.6(10) . .
Au C1 C2 N3 -176.7(7) . .
N1 C1 C2 C13 177.7(9) . .
Au C1 C2 C13 1.6(15) . .
C2 C1 N1 N2 0.2(11) . .
Au C1 N1 N2 176.6(7) . .
C2 C1 N1 C3 -179.3(8) . .
Au C1 N1 C3 -3.0(13) . .
N2 N1 C3 C4 -94.3(11) . .
C1 N1 C3 C4 85.2(11) . .
N2 N1 C3 C8 90.7(11) . .
C1 N1 C3 C8 -89.8(11) . .
C8 C3 C4 C5 3.1(14) . .
N1 C3 C4 C5 -171.5(8) . .
C8 C3 C4 C9 -179.7(10) . .
N1 C3 C4 C9 5.6(14) . .
C3 C4 C5 C6 -1.0(14) . .
C9 C4 C5 C6 -178.2(10) . .
C4 C5 C6 C7 -2.3(15) . .
C4 C5 C6 C10 177.0(10) . .
C5 C6 C7 C8 3.9(16) . .
C10 C6 C7 C8 -175.5(10) . .
C4 C3 C8 C7 -1.7(14) . .
N1 C3 C8 C7 172.9(8) . .
C4 C3 C8 C11 178.0(10) . .
N1 C3 C8 C11 -7.4(13) . .
C6 C7 C8 C3 -2.0(15) . .
C6 C7 C8 C11 178.3(10) . .
C1 N1 N2 N3 0.2(11) . .
C3 N1 N2 N3 179.8(8) . .
N1 N2 N3 C2 -0.6(11) . .
N1 N2 N3 C12 -176.8(9) . .
C1 C2 N3 N2 0.8(11) . .
C13 C2 N3 N2 -177.6(8) . .
C1 C2 N3 C12 176.6(10) . .
C13 C2 N3 C12 -1.9(16) . .
N3 C2 C13 N4 -120.5(10) . .
C1 C2 C13 N4 61.4(12) . .
C2 C13 N4 C14 83.7(9) . .
C2 C13 N4 Au -89.4(8) . 5
C13 N4 C14 O1 -0.2(13) . .
Au N4 C14 O1 172.3(7) 5 .
C13 N4 C14 O2 -179.0(7) . .
Au N4 C14 O2 -6.5(10) 5 .
O1 C14 O2 C15 27.2(13) . .
N4 C14 O2 C15 -153.9(8) . .
C14 O2 C15 C16 169.7(9) . .
C14 O2 C15 C17 51.2(13) . .
C14 O2 C15 C18 -73.3(12) . .
